data_7011830
loop_
_publ_author_name
'Archibald, Stephen J.'
'Foxon, Simon P.'
'Freeman, Jonathan D.'
'Hobson, James E.'
'Perutz, Robin N.'
'Walton, Paul H.'

_publ_section_title
;
 Preparation of cationic cobalt phenoxide and ethoxide complexes and
 their reversible reaction with carbon dioxide
;
_journal_issue 14
_journal_name_full 'Journal of the Chemical Society, Dalton Transactions'
_journal_page_first 2797
_journal_paper_doi 10.1039/b204560e
_journal_year 2002
_chemical_formula_moiety
;
2(C39 H38 Co N3 O1)1+, 2(C24 H20 B)1-, 
3(C H2 CL2), 2(C6 H12) 
;
_chemical_formula_sum 'C141 H146 B2 Cl6 Co2 N6 O2'
_chemical_formula_weight 2308.82
_space_group_IT_number 2
_symmetry_cell_setting triclinic
_symmetry_Int_Tables_number 2
_symmetry_space_group_name_Hall '-P 1'
_symmetry_space_group_name_H-M 'P -1'
_atom_sites_solution_hydrogens geom
_atom_sites_solution_primary direct
_atom_sites_solution_secondary difmap
_audit_creation_date 2000-03-08
_audit_creation_method SHELXL-97
_audit_update_record
;
?
;
_cell_angle_alpha 98.97(4)
_cell_angle_beta 92.61(7)
_cell_angle_gamma 67.78(5)
_cell_formula_units_Z 2
_cell_length_a 18.31(3)
_cell_length_b 22.022(11)
_cell_length_c 17.219(6)
_cell_measurement_reflns_used 20
_cell_measurement_temperature 150(2)
_cell_measurement_theta_max 5.4
_cell_measurement_theta_min 4.6
_cell_volume 6348(11)
_computing_cell_refinement 'MSC/AFC Diffractometer Control'
_computing_data_collection 'MSC/AFC Diffractometer Control'
_computing_data_reduction 'teXsan (MSC, 1992-1997)'
_computing_molecular_graphics 'teXsan (MSC, 1992-1997)'
_computing_publication_material 'ORTEPII (Johnson, 1976)'
_computing_structure_refinement 'SHELXL-97 (Sheldrick, 1997)'
_computing_structure_solution 'DIRDIF92 (Beurskens, P.T., et al, 1992)'
_diffrn_ambient_temperature 150(2)
_diffrn_measured_fraction_theta_full 0.721
_diffrn_measured_fraction_theta_max 0.721
_diffrn_measurement_device 'four-circle diffractometer'
_diffrn_measurement_device_type 'Rigaku AFC6s'
_diffrn_measurement_method \w--2\q
_diffrn_orient_matrix_UB_11 -0.00406
_diffrn_orient_matrix_UB_12 -0.04424
_diffrn_orient_matrix_UB_13 -0.01606
_diffrn_orient_matrix_UB_21 -0.02123
_diffrn_orient_matrix_UB_22 0.00263
_diffrn_orient_matrix_UB_23 0.05344
_diffrn_orient_matrix_UB_31 -0.05491
_diffrn_orient_matrix_UB_32 0.02231
_diffrn_orient_matrix_UB_33 -0.01855
_diffrn_radiation_detector 'scintillation counter'
_diffrn_radiation_monochromator graphite
_diffrn_radiation_source 'fine-focus sealed tube'
_diffrn_radiation_type MoK\a
_diffrn_radiation_wavelength 0.71069
_diffrn_reflns_av_R_equivalents 0.10152
_diffrn_reflns_av_sigmaI/netI 0.130
_diffrn_reflns_limit_h_max 17
_diffrn_reflns_limit_h_min 0
_diffrn_reflns_limit_k_max 21
_diffrn_reflns_limit_k_min -21
_diffrn_reflns_limit_l_max 18
_diffrn_reflns_limit_l_min -18
_diffrn_reflns_number 12510
_diffrn_reflns_reduction_process 'Lp corrections applied'
_diffrn_reflns_theta_full 22.49
_diffrn_reflns_theta_max 22.49
_diffrn_reflns_theta_min 1.92
_diffrn_source_current 30
_diffrn_source_voltage 50
_diffrn_standards_decay_% 3.024
_diffrn_standards_interval_count 3
_diffrn_standards_number 150
_exptl_absorpt_coefficient_mu 0.441
_exptl_absorpt_correction_T_max 1.000
_exptl_absorpt_correction_T_min 0.845
_exptl_absorpt_correction_type psi-scan
_exptl_absorpt_process_details '(North, Phillips & Mathews, 1968)'
_exptl_crystal_colour purple
_exptl_crystal_density_diffrn 1.208
_exptl_crystal_density_method 'not measured'
_exptl_crystal_description block
_exptl_crystal_F_000 2432
_exptl_crystal_size_max 0.8
_exptl_crystal_size_mid 0.4
_exptl_crystal_size_min 0.2
_refine_diff_density_max 0.520
_refine_diff_density_min -0.620
_refine_diff_density_rms 0.101
_refine_ls_extinction_method none
_refine_ls_goodness_of_fit_ref 1.026
_refine_ls_hydrogen_treatment mixed
_refine_ls_matrix_type full
_refine_ls_number_parameters 1432
_refine_ls_number_reflns 11971
_refine_ls_number_restraints 12
_refine_ls_restrained_S_all 1.029
_refine_ls_R_factor_all 0.1879
_refine_ls_R_factor_gt 0.0642
_refine_ls_shift/su_max 0.001
_refine_ls_shift/su_mean 0.000
_refine_ls_structure_factor_coef Fsqd
_refine_ls_weighting_details 'calc w=1/[\s^2^(Fo^2^)+(0.1213P)^2^+22.9267P] where P=(Fo^2^+2Fc^2^)/3'
_refine_ls_weighting_scheme calc
_refine_ls_wR_factor_gt 0.1652
_refine_ls_wR_factor_ref 0.2534
_reflns_number_gt 5773
_reflns_number_total 11978
_reflns_threshold_expression >2sigma(I)
_cod_data_source_file b204560e.txt
_cod_data_source_block shelxl
_cod_original_cell_volume 6348(10)
_cod_database_code 7011830

loop_
_symmetry_equiv_pos_as_xyz
'x, y, z'
'-x, -y, -z'

loop_
_atom_site_label
_atom_site_type_symbol
_atom_site_fract_x
_atom_site_fract_y
_atom_site_fract_z
_atom_site_U_iso_or_equiv
_atom_site_adp_type
_atom_site_occupancy
_atom_site_symmetry_multiplicity
_atom_site_calc_flag
_atom_site_refinement_flags
_atom_site_disorder_assembly
_atom_site_disorder_group
Co1 Co -0.41882(9) 0.25284(8) -0.23323(9) 0.0344(5) Uani 1 1 d . . .
Co2 Co 0.05810(9) 0.29716(7) 0.23074(8) 0.0289(4) Uani 1 1 d . . .
Cl1 Cl 0.4052(3) 0.2392(3) 0.0978(4) 0.149(2) Uani 1 1 d . . .
Cl2 Cl 0.2830(2) 0.3211(2) 0.2089(2) 0.0877(13) Uani 1 1 d . . .
Cl3 Cl 0.2999(2) 0.16392(19) 0.7305(2) 0.0808(12) Uani 1 1 d . . .
Cl4 Cl 0.4517(2) 0.15289(19) 0.6693(2) 0.0738(12) Uani 1 1 d . . .
Cl5 Cl 0.6889(2) 0.31419(19) 0.5498(2) 0.0665(11) Uani 1 1 d . . .
Cl6 Cl 0.8011(3) 0.3016(2) 0.6755(2) 0.0894(14) Uani 1 1 d . . .
O1 O -0.3633(5) 0.1600(4) -0.2474(4) 0.037(2) Uani 1 1 d . . .
O2 O 0.0834(4) 0.2063(4) 0.2139(4) 0.0326(19) Uani 1 1 d . . .
N1 N -0.3718(5) 0.3192(5) -0.1850(5) 0.036(3) Uani 1 1 d . . .
N2 N -0.5096(6) 0.2870(5) -0.1584(5) 0.037(3) Uani 1 1 d . . .
N3 N -0.4762(5) 0.3015(5) -0.3211(5) 0.036(3) Uani 1 1 d . . .
N4 N 0.1113(5) 0.3454(4) 0.3069(5) 0.029(2) Uani 1 1 d . . .
N5 N -0.0498(6) 0.3503(4) 0.2787(5) 0.033(2) Uani 1 1 d . . .
N6 N 0.0438(5) 0.3497(4) 0.1418(6) 0.034(2) Uani 1 1 d . . .
C1 C -0.4299(6) 0.3875(6) -0.1768(7) 0.042(3) Uani 1 1 d . . .
H1 H -0.4035 0.4175 -0.1550 0.051 Uiso 1 1 calc R . .
C2 C -0.4952(7) 0.3952(6) -0.1191(7) 0.043(3) Uani 1 1 d . . .
H2A H -0.5261 0.4422 -0.1044 0.052 Uiso 1 1 calc R . .
H2B H -0.4708 0.3781 -0.0718 0.052 Uiso 1 1 calc R . .
C3 C -0.5515(6) 0.3601(6) -0.1503(7) 0.040(3) Uani 1 1 d . . .
H3 H -0.5958 0.3737 -0.1132 0.048 Uiso 1 1 calc R . .
C4 C -0.5834(6) 0.3802(6) -0.2303(6) 0.039(3) Uani 1 1 d . . .
H4A H -0.6204 0.4259 -0.2217 0.047 Uiso 1 1 calc R . .
H4B H -0.6125 0.3530 -0.2525 0.047 Uiso 1 1 calc R . .
C5 C -0.5208(7) 0.3739(5) -0.2911(7) 0.039(3) Uani 1 1 d . . .
H5 H -0.5478 0.3960 -0.3354 0.047 Uiso 1 1 calc R . .
C6 C -0.4646(7) 0.4064(6) -0.2563(7) 0.041(3) Uani 1 1 d . . .
H6A H -0.4923 0.4542 -0.2502 0.049 Uiso 1 1 calc R . .
H6B H -0.4214 0.3948 -0.2935 0.049 Uiso 1 1 calc R . .
C7 C -0.3037(7) 0.3079(6) -0.1537(7) 0.040(3) Uani 1 1 d . . .
H7 H -0.2924 0.3446 -0.1315 0.048 Uiso 1 1 calc R . .
C8 C -0.2447(7) 0.2448(6) -0.1503(7) 0.041(3) Uani 1 1 d . . .
H8 H -0.2528 0.2077 -0.1765 0.049 Uiso 1 1 calc R . .
C9 C -0.1787(7) 0.2359(6) -0.1117(6) 0.039(3) Uani 1 1 d . . .
H9 H -0.1698 0.2738 -0.0895 0.046 Uiso 1 1 calc R . .
C10 C -0.1172(7) 0.1711(6) -0.1003(7) 0.038(3) Uani 1 1 d . . .
C11 C -0.1136(8) 0.1115(7) -0.1459(8) 0.054(4) Uani 1 1 d . . .
H11 H -0.1495 0.1128 -0.1863 0.065 Uiso 1 1 calc R . .
C12 C -0.0601(9) 0.0526(7) -0.1333(9) 0.063(4) Uani 1 1 d . . .
H12 H -0.0601 0.0136 -0.1633 0.075 Uiso 1 1 calc R . .
C13 C -0.0044(9) 0.0503(8) -0.0748(9) 0.065(4) Uani 1 1 d . . .
H13 H 0.0338 0.0096 -0.0669 0.077 Uiso 1 1 calc R . .
C14 C -0.0051(8) 0.1076(9) -0.0283(8) 0.061(4) Uani 1 1 d . . .
H14 H 0.0316 0.1060 0.0113 0.074 Uiso 1 1 calc R . .
C15 C -0.0614(7) 0.1673(6) -0.0419(7) 0.044(3) Uani 1 1 d . . .
H15 H -0.0621 0.2062 -0.0112 0.053 Uiso 1 1 calc R . .
C16 C -0.5446(7) 0.2572(7) -0.1217(7) 0.047(3) Uani 1 1 d . . .
H16 H -0.5876 0.2827 -0.0887 0.057 Uiso 1 1 calc R . .
C17 C -0.5172(8) 0.1845(7) -0.1318(7) 0.058(4) Uani 1 1 d . . .
H17 H -0.4694 0.1591 -0.1577 0.069 Uiso 1 1 calc R . .
C18 C -0.5609(8) 0.1528(9) -0.1035(8) 0.069(5) Uani 1 1 d . . .
H18 H -0.6056 0.1802 -0.0736 0.083 Uiso 1 1 calc R . .
C19 C -0.5457(9) 0.0827(8) -0.1146(9) 0.065(4) Uani 1 1 d . . .
C20 C -0.5888(9) 0.0599(10) -0.0719(10) 0.082(5) Uani 1 1 d . . .
H20 H -0.6268 0.0896 -0.0359 0.099 Uiso 1 1 calc R . .
C21 C -0.5761(11) -0.0076(11) -0.0821(12) 0.097(6) Uani 1 1 d . . .
H21 H -0.6031 -0.0232 -0.0506 0.116 Uiso 1 1 calc R . .
C22 C -0.5227(11) -0.0515(10) -0.1398(13) 0.095(6) Uani 1 1 d . . .
H22 H -0.5158 -0.0961 -0.1476 0.114 Uiso 1 1 calc R . .
C23 C -0.4800(10) -0.0300(8) -0.1853(9) 0.071(4) Uani 1 1 d . . .
H23 H -0.4446 -0.0595 -0.2236 0.085 Uiso 1 1 calc R . .
C24 C -0.4911(8) 0.0361(9) -0.1727(9) 0.065(4) Uani 1 1 d . . .
H24 H -0.4622 0.0511 -0.2028 0.078 Uiso 1 1 calc R . .
C25 C -0.4741(6) 0.2808(6) -0.3958(7) 0.031(3) Uani 1 1 d . . .
H25 H -0.5011 0.3113 -0.4290 0.037 Uiso 1 1 calc R . .
C26 C -0.4328(6) 0.2143(6) -0.4294(7) 0.032(3) Uani 1 1 d . . .
H26 H -0.4083 0.1828 -0.3967 0.038 Uiso 1 1 calc R . .
C27 C -0.4282(7) 0.1955(6) -0.5082(7) 0.044(3) Uani 1 1 d . . .
H27 H -0.4555 0.2281 -0.5387 0.052 Uiso 1 1 calc R . .
C28 C -0.3832(7) 0.1271(6) -0.5515(8) 0.041(3) Uani 1 1 d . . .
C29 C -0.3854(7) 0.1160(7) -0.6333(7) 0.051(4) Uani 1 1 d . . .
H29 H -0.4133 0.1505 -0.6611 0.061 Uiso 1 1 calc R . .
C30 C -0.3452(11) 0.0528(10) -0.6724(8) 0.084(5) Uani 1 1 d . . .
H30 H -0.3470 0.0448 -0.7270 0.101 Uiso 1 1 calc R . .
C31 C -0.3034(10) 0.0025(8) -0.6330(10) 0.067(4) Uani 1 1 d . . .
H31 H -0.2760 -0.0394 -0.6607 0.080 Uiso 1 1 calc R . .
C32 C -0.3007(8) 0.0125(6) -0.5520(9) 0.061(4) Uani 1 1 d . . .
H32 H -0.2729 -0.0227 -0.5252 0.073 Uiso 1 1 calc R . .
C33 C -0.3396(8) 0.0751(6) -0.5107(7) 0.047(3) Uani 1 1 d . . .
H33 H -0.3369 0.0825 -0.4562 0.056 Uiso 1 1 calc R . .
C34 C -0.2969(7) 0.1275(6) -0.2866(7) 0.034(3) Uani 1 1 d . . .
C35 C -0.2570(8) 0.0587(6) -0.2822(7) 0.044(3) Uani 1 1 d . . .
H35 H -0.2782 0.0382 -0.2512 0.052 Uiso 1 1 calc R . .
C36 C -0.1877(9) 0.0223(7) -0.3230(9) 0.059(4) Uani 1 1 d . . .
H36 H -0.1638 -0.0228 -0.3205 0.071 Uiso 1 1 calc R . .
C37 C -0.1523(9) 0.0505(8) -0.3675(8) 0.064(4) Uani 1 1 d . . .
H37 H -0.1050 0.0252 -0.3943 0.077 Uiso 1 1 calc R . .
C38 C -0.1896(8) 0.1182(8) -0.3713(7) 0.052(4) Uani 1 1 d . . .
H38 H -0.1668 0.1386 -0.4008 0.062 Uiso 1 1 calc R . .
C39 C -0.2583(8) 0.1542(6) -0.3326(7) 0.043(3) Uani 1 1 d . . .
H39 H -0.2815 0.1992 -0.3364 0.052 Uiso 1 1 calc R . .
C40 C 0.0713(7) 0.4181(5) 0.3116(6) 0.037(3) Uani 1 1 d . . .
H40 H 0.1012 0.4387 0.3477 0.044 Uiso 1 1 calc R . .
C41 C -0.0114(6) 0.4414(6) 0.3453(6) 0.033(3) Uani 1 1 d . . .
H41A H -0.0312 0.4893 0.3598 0.039 Uiso 1 1 calc R . .
H41B H -0.0092 0.4223 0.3929 0.039 Uiso 1 1 calc R . .
C42 C -0.0697(6) 0.4230(5) 0.2883(6) 0.032(3) Uani 1 1 d . . .
H42 H -0.1230 0.4456 0.3111 0.038 Uiso 1 1 calc R . .
C43 C -0.0683(7) 0.4456(6) 0.2101(7) 0.038(3) Uani 1 1 d . . .
H43A H -0.0912 0.4937 0.2174 0.046 Uiso 1 1 calc R . .
H43B H -0.1015 0.4296 0.1740 0.046 Uiso 1 1 calc R . .
C44 C 0.0142(7) 0.4223(6) 0.1720(6) 0.035(3) Uani 1 1 d . . .
H44 H 0.0097 0.4460 0.1272 0.042 Uiso 1 1 calc R . .
C45 C 0.0712(7) 0.4399(6) 0.2311(6) 0.040(3) Uani 1 1 d . . .
H45A H 0.1242 0.4193 0.2089 0.048 Uiso 1 1 calc R . .
H45B H 0.0572 0.4876 0.2387 0.048 Uiso 1 1 calc R . .
C46 C 0.1660(7) 0.3225(6) 0.3567(6) 0.033(3) Uani 1 1 d . . .
H46 H 0.1787 0.3530 0.3927 0.040 Uiso 1 1 calc R . .
C47 C 0.2083(6) 0.2539(6) 0.3603(6) 0.029(3) Uani 1 1 d . . .
H47 H 0.1927 0.2229 0.3283 0.035 Uiso 1 1 calc R . .
C48 C 0.2693(7) 0.2322(6) 0.4079(7) 0.034(3) Uani 1 1 d . . .
H48 H 0.2784 0.2646 0.4439 0.041 Uiso 1 1 calc R . .
C49 C 0.3232(7) 0.1645(6) 0.4104(6) 0.038(3) Uani 1 1 d . . .
C50 C 0.3108(8) 0.1082(7) 0.3702(7) 0.055(4) Uani 1 1 d . . .
H50 H 0.2646 0.1146 0.3419 0.066 Uiso 1 1 calc R . .
C51 C 0.3630(8) 0.0453(7) 0.3710(8) 0.060(4) Uani 1 1 d . . .
H51 H 0.3540 0.0091 0.3431 0.071 Uiso 1 1 calc R . .
C52 C 0.4312(8) 0.0368(7) 0.4154(8) 0.061(4) Uani 1 1 d . . .
H52 H 0.4676 -0.0059 0.4182 0.073 Uiso 1 1 calc R . .
C53 C 0.4455(8) 0.0909(8) 0.4552(9) 0.059(4) Uani 1 1 d . . .
H53 H 0.4921 0.0848 0.4827 0.071 Uiso 1 1 calc R . .
C54 C 0.3922(8) 0.1513(7) 0.4538(8) 0.059(4) Uani 1 1 d . . .
H54 H 0.4013 0.1869 0.4834 0.071 Uiso 1 1 calc R . .
C55 C -0.1014(7) 0.3296(6) 0.2993(6) 0.035(3) Uani 1 1 d . . .
H55 H -0.1497 0.3613 0.3181 0.042 Uiso 1 1 calc R . .
C56 C -0.0903(7) 0.2599(6) 0.2957(7) 0.036(3) Uani 1 1 d . . .
H56 H -0.0459 0.2276 0.2696 0.043 Uiso 1 1 calc R . .
C57 C -0.1400(7) 0.2410(6) 0.3275(7) 0.038(3) Uani 1 1 d . . .
H57 H -0.1860 0.2752 0.3481 0.046 Uiso 1 1 calc R . .
C58 C -0.1344(8) 0.1735(6) 0.3357(7) 0.043(3) Uani 1 1 d . . .
C59 C -0.1847(8) 0.1653(7) 0.3862(8) 0.055(4) Uani 1 1 d . . .
H59 H -0.2250 0.2025 0.4114 0.065 Uiso 1 1 calc R . .
C60 C -0.1767(9) 0.1029(9) 0.4004(8) 0.067(4) Uani 1 1 d . . .
H60 H -0.2090 0.0978 0.4370 0.080 Uiso 1 1 calc R . .
C61 C -0.1195(10) 0.0484(8) 0.3584(9) 0.066(4) Uani 1 1 d . . .
H61 H -0.1143 0.0060 0.3658 0.079 Uiso 1 1 calc R . .
C62 C -0.0700(10) 0.0556(8) 0.3060(9) 0.076(5) Uani 1 1 d . . .
H62 H -0.0311 0.0185 0.2788 0.092 Uiso 1 1 calc R . .
C63 C -0.0789(9) 0.1179(8) 0.2945(8) 0.066(4) Uani 1 1 d . . .
H63 H -0.0467 0.1228 0.2577 0.079 Uiso 1 1 calc R . .
C64 C 0.0552(6) 0.3302(6) 0.0671(6) 0.033(3) Uani 1 1 d . . .
H64 H 0.0430 0.3627 0.0348 0.039 Uiso 1 1 calc R . .
C65 C 0.0852(6) 0.2626(5) 0.0304(7) 0.034(3) Uani 1 1 d . . .
H65 H 0.1005 0.2294 0.0620 0.040 Uiso 1 1 calc R . .
C66 C 0.0923(7) 0.2452(6) -0.0481(6) 0.034(3) Uani 1 1 d . . .
H66 H 0.0752 0.2797 -0.0779 0.041 Uiso 1 1 calc R . .
C67 C 0.1233(7) 0.1790(7) -0.0912(7) 0.043(3) Uani 1 1 d . . .
C68 C 0.1017(9) 0.1674(7) -0.1696(8) 0.064(4) Uani 1 1 d . . .
H68 H 0.0689 0.2029 -0.1934 0.076 Uiso 1 1 calc R . .
C69 C 0.1282(10) 0.1041(8) -0.2126(8) 0.079(5) Uani 1 1 d . . .
H69 H 0.1144 0.0972 -0.2650 0.095 Uiso 1 1 calc R . .
C70 C 0.1745(9) 0.0525(7) -0.1766(9) 0.069(4) Uani 1 1 d . . .
H70 H 0.1902 0.0095 -0.2036 0.082 Uiso 1 1 calc R . .
C71 C 0.1987(8) 0.0630(7) -0.0997(8) 0.060(4) Uani 1 1 d . . .
H71 H 0.2333 0.0275 -0.0770 0.072 Uiso 1 1 calc R . .
C72 C 0.1715(7) 0.1264(6) -0.0568(7) 0.044(3) Uani 1 1 d . . .
H72 H 0.1862 0.1330 -0.0047 0.052 Uiso 1 1 calc R . .
C73 C 0.1473(7) 0.1562(6) 0.1819(6) 0.029(3) Uani 1 1 d . . .
C74 C 0.1442(7) 0.0937(6) 0.1606(7) 0.044(3) Uani 1 1 d . . .
H74 H 0.0977 0.0875 0.1682 0.053 Uiso 1 1 calc R . .
C75 C 0.2099(9) 0.0404(6) 0.1280(8) 0.054(4) Uani 1 1 d . . .
H75 H 0.2070 -0.0012 0.1157 0.064 Uiso 1 1 calc R . .
C76 C 0.2792(9) 0.0474(8) 0.1135(8) 0.063(4) Uani 1 1 d . . .
H76 H 0.3227 0.0112 0.0916 0.076 Uiso 1 1 calc R . .
C77 C 0.2828(8) 0.1109(8) 0.1325(7) 0.052(4) Uani 1 1 d . . .
H77 H 0.3290 0.1170 0.1231 0.063 Uiso 1 1 calc R . .
C78 C 0.2174(7) 0.1640(7) 0.1653(6) 0.040(3) Uani 1 1 d . . .
H78 H 0.2199 0.2058 0.1767 0.048 Uiso 1 1 calc R . .
C79 C 0.2458(6) 0.4098(6) 0.5547(6) 0.028(3) Uani 1 1 d . . .
C80 C 0.1685(7) 0.4141(6) 0.5540(6) 0.034(3) Uani 1 1 d . . .
H80 H 0.1316 0.4473 0.5295 0.041 Uiso 1 1 calc R . .
C81 C 0.1421(7) 0.3727(7) 0.5869(7) 0.045(3) Uani 1 1 d . . .
H81 H 0.0891 0.3786 0.5849 0.054 Uiso 1 1 calc R . .
C82 C 0.1967(9) 0.3214(6) 0.6235(7) 0.052(4) Uani 1 1 d . . .
H82 H 0.1804 0.2930 0.6464 0.063 Uiso 1 1 calc R . .
C83 C 0.2741(8) 0.3143(7) 0.6248(7) 0.048(3) Uani 1 1 d . . .
H83 H 0.3108 0.2811 0.6493 0.057 Uiso 1 1 calc R . .
C84 C 0.2989(7) 0.3568(6) 0.5893(6) 0.038(3) Uani 1 1 d . . .
H84 H 0.3524 0.3494 0.5887 0.046 Uiso 1 1 calc R . .
C85 C 0.3609(6) 0.4194(6) 0.4728(6) 0.030(3) Uani 1 1 d . . .
C86 C 0.3663(7) 0.3658(6) 0.4148(7) 0.036(3) Uani 1 1 d . . .
H86 H 0.3221 0.3546 0.4057 0.043 Uiso 1 1 calc R . .
C87 C 0.4342(8) 0.3281(6) 0.3700(7) 0.045(3) Uani 1 1 d . . .
H87 H 0.4357 0.2916 0.3339 0.054 Uiso 1 1 calc R . .
C88 C 0.4982(7) 0.3451(7) 0.3793(7) 0.048(4) Uani 1 1 d . . .
H88 H 0.5429 0.3219 0.3476 0.057 Uiso 1 1 calc R . .
C89 C 0.4963(7) 0.3977(6) 0.4367(8) 0.049(4) Uani 1 1 d . . .
H89 H 0.5406 0.4087 0.4452 0.058 Uiso 1 1 calc R . .
C90 C 0.4292(7) 0.4329(6) 0.4805(7) 0.042(3) Uani 1 1 d . . .
H90 H 0.4292 0.4683 0.5179 0.051 Uiso 1 1 calc R . .
C91 C 0.2924(6) 0.5125(6) 0.5977(7) 0.032(3) Uani 1 1 d . . .
C92 C 0.2865(6) 0.5068(5) 0.6767(7) 0.032(3) Uani 1 1 d . . .
H92 H 0.2732 0.4725 0.6889 0.039 Uiso 1 1 calc R . .
C93 C 0.3004(6) 0.5522(6) 0.7398(7) 0.040(3) Uani 1 1 d . . .
H93 H 0.2954 0.5479 0.7920 0.048 Uiso 1 1 calc R . .
C94 C 0.3209(7) 0.6015(6) 0.7213(7) 0.041(3) Uani 1 1 d . . .
H94 H 0.3320 0.6301 0.7616 0.049 Uiso 1 1 calc R . .
C95 C 0.3256(6) 0.6101(6) 0.6450(7) 0.036(3) Uani 1 1 d . . .
H95 H 0.3393 0.6444 0.6336 0.043 Uiso 1 1 calc R . .
C96 C 0.3095(6) 0.5670(6) 0.5843(7) 0.038(3) Uani 1 1 d . . .
H96 H 0.3103 0.5748 0.5329 0.046 Uiso 1 1 calc R . .
C97 C 0.2114(6) 0.5089(5) 0.4661(6) 0.029(3) Uani 1 1 d . . .
C98 C 0.2119(7) 0.5024(6) 0.3838(6) 0.034(3) Uani 1 1 d . . .
H98 H 0.2550 0.4697 0.3560 0.041 Uiso 1 1 calc R . .
C99 C 0.1508(7) 0.5430(6) 0.3416(7) 0.035(3) Uani 1 1 d . . .
H99 H 0.1537 0.5364 0.2870 0.042 Uiso 1 1 calc R . .
C100 C 0.0867(7) 0.5921(6) 0.3795(7) 0.035(3) Uani 1 1 d . . .
H100 H 0.0463 0.6194 0.3513 0.042 Uiso 1 1 calc R . .
C101 C 0.0833(7) 0.6004(6) 0.4608(7) 0.042(3) Uani 1 1 d . . .
H101 H 0.0396 0.6330 0.4876 0.051 Uiso 1 1 calc R . .
C102 C 0.1436(7) 0.5612(6) 0.5021(7) 0.038(3) Uani 1 1 d . . .
H102 H 0.1401 0.5692 0.5567 0.046 Uiso 1 1 calc R . .
C103 C 0.6954(6) 0.5080(5) 0.9018(6) 0.028(3) Uani 1 1 d . . .
C104 C 0.6968(7) 0.4986(6) 0.8184(7) 0.043(3) Uani 1 1 d . . .
H104 H 0.7442 0.4735 0.7917 0.052 Uiso 1 1 calc R . .
C105 C 0.6291(8) 0.5257(6) 0.7754(7) 0.043(3) Uani 1 1 d . . .
H105 H 0.6328 0.5212 0.7210 0.051 Uiso 1 1 calc R . .
C106 C 0.5565(7) 0.5592(6) 0.8126(8) 0.042(3) Uani 1 1 d . . .
H106 H 0.5106 0.5745 0.7838 0.051 Uiso 1 1 calc R . .
C107 C 0.5544(7) 0.5694(6) 0.8945(8) 0.048(4) Uani 1 1 d . . .
H107 H 0.5067 0.5934 0.9213 0.057 Uiso 1 1 calc R . .
C108 C 0.6235(7) 0.5436(6) 0.9368(7) 0.038(3) Uani 1 1 d . . .
H108 H 0.6202 0.5511 0.9914 0.045 Uiso 1 1 calc R . .
C109 C 0.7702(7) 0.4231(6) 1.0068(6) 0.031(3) Uani 1 1 d . . .
C110 C 0.7013(7) 0.4124(6) 1.0204(6) 0.032(3) Uani 1 1 d . . .
H110 H 0.6539 0.4394 1.0008 0.038 Uiso 1 1 calc R . .
C111 C 0.7008(9) 0.3626(7) 1.0623(7) 0.053(4) Uani 1 1 d . . .
H111 H 0.6541 0.3566 1.0690 0.064 Uiso 1 1 calc R . .
C112 C 0.7715(9) 0.3219(7) 1.0941(7) 0.051(4) Uani 1 1 d . . .
H112 H 0.7723 0.2887 1.1219 0.061 Uiso 1 1 calc R . .
C113 C 0.8384(8) 0.3326(6) 1.0828(6) 0.038(3) Uani 1 1 d . . .
H113 H 0.8855 0.3070 1.1043 0.046 Uiso 1 1 calc R . .
C114 C 0.8374(7) 0.3815(6) 1.0394(6) 0.036(3) Uani 1 1 d . . .
H114 H 0.8848 0.3863 1.0319 0.043 Uiso 1 1 calc R . .
C115 C 0.7752(7) 0.5442(6) 1.0197(7) 0.039(3) Uani 1 1 d . . .
C116 C 0.7705(6) 0.5513(6) 1.1021(7) 0.036(3) Uani 1 1 d . . .
H116 H 0.7673 0.5166 1.1246 0.044 Uiso 1 1 calc R . .
C117 C 0.7703(6) 0.6091(7) 1.1530(7) 0.042(3) Uani 1 1 d . . .
H117 H 0.7683 0.6118 1.2073 0.050 Uiso 1 1 calc R . .
C118 C 0.7733(7) 0.6604(7) 1.1192(10) 0.059(4) Uani 1 1 d . . .
H118 H 0.7732 0.6986 1.1511 0.070 Uiso 1 1 calc R . .
C119 C 0.7763(7) 0.6565(7) 1.0390(9) 0.054(4) Uani 1 1 d . . .
H119 H 0.7771 0.6925 1.0177 0.064 Uiso 1 1 calc R . .
C120 C 0.7783(7) 0.6005(6) 0.9893(7) 0.045(3) Uani 1 1 d . . .
H120 H 0.7816 0.5990 0.9352 0.054 Uiso 1 1 calc R . .
C121 C 0.8577(7) 0.4452(5) 0.9090(6) 0.031(3) Uani 1 1 d . . .
C122 C 0.9245(7) 0.4627(6) 0.9247(6) 0.033(3) Uani 1 1 d . . .
H122 H 0.9199 0.4995 0.9620 0.040 Uiso 1 1 calc R . .
C123 C 0.9979(7) 0.4261(6) 0.8857(7) 0.032(3) Uani 1 1 d . . .
H123 H 1.0412 0.4373 0.9003 0.038 Uiso 1 1 calc R . .
C124 C 1.0059(7) 0.3747(6) 0.8272(7) 0.040(3) Uani 1 1 d . . .
H124 H 1.0531 0.3533 0.7989 0.048 Uiso 1 1 calc R . .
C125 C 0.9424(7) 0.3545(6) 0.8100(7) 0.038(3) Uani 1 1 d . . .
H125 H 0.9480 0.3179 0.7722 0.045 Uiso 1 1 calc R . .
C126 C 0.8704(6) 0.3897(5) 0.8501(6) 0.026(3) Uani 1 1 d . . .
H126 H 0.8287 0.3758 0.8373 0.032 Uiso 1 1 calc R . .
C127 C 0.3623(8) 0.3162(7) 0.1552(9) 0.071(4) Uani 1 1 d . . .
H12A H 0.4013 0.3245 0.1906 0.086 Uiso 1 1 calc R . .
H12B H 0.3451 0.3504 0.1214 0.086 Uiso 1 1 calc R . .
C128 C 0.3779(9) 0.1222(8) 0.6636(10) 0.093(6) Uani 1 1 d . . .
H12C H 0.4008 0.0761 0.6716 0.112 Uiso 1 1 calc R . .
H12D H 0.3568 0.1232 0.6109 0.112 Uiso 1 1 calc R . .
C129 C 0.7643(9) 0.3388(8) 0.5932(9) 0.087(5) Uani 1 1 d . . .
H12E H 0.8067 0.3269 0.5551 0.105 Uiso 1 1 calc R . .
H12F H 0.7437 0.3866 0.6079 0.105 Uiso 1 1 calc R . .
C130 C 0.0709(14) 0.2131(11) 0.6073(10) 0.147(9) Uani 1 1 d D . .
H13A H 0.0990 0.2107 0.6566 0.177 Uiso 1 1 calc R . .
H13B H 0.0405 0.2596 0.6047 0.177 Uiso 1 1 calc R . .
C131 C 0.1303(17) 0.1863(18) 0.5410(16) 0.28(2) Uani 1 1 d D . .
H13C H 0.1730 0.1474 0.5545 0.340 Uiso 1 1 calc R . .
H13D H 0.1523 0.2193 0.5361 0.340 Uiso 1 1 calc R . .
C132 C 0.0980(18) 0.1674(17) 0.4600(11) 0.243(19) Uani 1 1 d D . .
H13E H 0.0709 0.2075 0.4372 0.291 Uiso 1 1 calc R . .
H13F H 0.1423 0.1394 0.4256 0.291 Uiso 1 1 calc R . .
C133 C 0.0451(13) 0.1335(12) 0.4615(13) 0.177(12) Uani 1 1 d D . .
H13G H 0.0763 0.0870 0.4631 0.213 Uiso 1 1 calc R . .
H13H H 0.0165 0.1362 0.4125 0.213 Uiso 1 1 calc R . .
C134 C -0.0153(14) 0.1589(19) 0.5297(15) 0.27(2) Uani 1 1 d D . .
H13I H -0.0595 0.1970 0.5164 0.325 Uiso 1 1 calc R . .
H13J H -0.0351 0.1246 0.5346 0.325 Uiso 1 1 calc R . .
C135 C 0.0154(15) 0.1786(18) 0.6083(11) 0.240(19) Uani 1 1 d D . .
H13K H -0.0293 0.2072 0.6418 0.288 Uiso 1 1 calc R . .
H13L H 0.0417 0.1389 0.6321 0.288 Uiso 1 1 calc R . .
C136 C 0.2330(17) -0.1312(11) -0.1256(19) 0.204(18) Uani 1 1 d D . .
H13M H 0.1956 -0.1530 -0.1359 0.245 Uiso 1 1 calc R . .
H13N H 0.2097 -0.0886 -0.1438 0.245 Uiso 1 1 calc R . .
C137 C 0.2432(15) -0.1190(11) -0.037(2) 0.179(12) Uani 1 1 d D . .
H13O H 0.2380 -0.0731 -0.0225 0.215 Uiso 1 1 calc R . .
H13P H 0.1992 -0.1233 -0.0119 0.215 Uiso 1 1 calc R . .
C138 C 0.3132(17) -0.159(2) -0.0020(10) 0.25(2) Uani 1 1 d D . .
H13Q H 0.2972 -0.1818 0.0332 0.299 Uiso 1 1 calc R . .
H13R H 0.3325 -0.1282 0.0309 0.299 Uiso 1 1 calc R . .
C139 C 0.3814(15) -0.2082(12) -0.0467(16) 0.184(13) Uani 1 1 d D . .
H13S H 0.3914 -0.2508 -0.0302 0.220 Uiso 1 1 calc R . .
H13T H 0.4270 -0.1968 -0.0324 0.220 Uiso 1 1 calc R . .
C140 C 0.3757(14) -0.2170(11) -0.1372(16) 0.157(10) Uani 1 1 d D . .
H14A H 0.4218 -0.2130 -0.1580 0.189 Uiso 1 1 calc R . .
H14B H 0.3790 -0.2620 -0.1553 0.189 Uiso 1 1 calc R . .
C141 C 0.3049(17) -0.171(2) -0.1728(13) 0.24(2) Uani 1 1 d D . .
H14C H 0.3213 -0.1406 -0.1952 0.290 Uiso 1 1 calc R . .
H14D H 0.2898 -0.1976 -0.2163 0.290 Uiso 1 1 calc R . .
B1 B 0.2782(8) 0.4631(6) 0.5227(7) 0.032(3) Uani 1 1 d . . .
B2 B 0.7757(8) 0.4793(6) 0.9576(7) 0.029(3) Uani 1 1 d . . .

loop_
_atom_site_aniso_label
_atom_site_aniso_U_11
_atom_site_aniso_U_22
_atom_site_aniso_U_33
_atom_site_aniso_U_23
_atom_site_aniso_U_13
_atom_site_aniso_U_12
Co1 0.0357(10) 0.0321(10) 0.0306(10) -0.0018(8) -0.0081(7) -0.0106(8)
Co2 0.0334(10) 0.0226(10) 0.0281(9) 0.0038(7) -0.0098(7) -0.0086(8)
Cl1 0.123(5) 0.110(5) 0.154(5) -0.036(4) 0.028(4) 0.006(4)
Cl2 0.085(3) 0.117(4) 0.072(3) 0.018(3) 0.000(2) -0.050(3)
Cl3 0.082(3) 0.061(3) 0.094(3) -0.004(2) 0.005(2) -0.026(2)
Cl4 0.085(3) 0.076(3) 0.075(3) 0.012(2) -0.019(2) -0.049(2)
Cl5 0.076(3) 0.084(3) 0.062(2) 0.023(2) -0.018(2) -0.053(2)
Cl6 0.127(4) 0.114(4) 0.068(3) 0.038(3) -0.046(3) -0.087(3)
O1 0.038(5) 0.038(5) 0.040(5) 0.002(4) -0.003(4) -0.023(4)
O2 0.037(5) 0.023(5) 0.031(5) 0.002(4) -0.001(4) -0.005(4)
N1 0.015(6) 0.047(7) 0.036(6) -0.007(5) -0.002(5) -0.005(6)
N2 0.055(7) 0.031(7) 0.022(6) 0.006(5) -0.016(5) -0.015(6)
N3 0.026(6) 0.051(7) 0.022(6) -0.008(5) -0.008(5) -0.010(5)
N4 0.027(6) 0.033(7) 0.025(6) 0.011(5) -0.011(5) -0.008(5)
N5 0.047(7) 0.026(7) 0.031(6) 0.009(5) -0.014(5) -0.018(6)
N6 0.037(6) 0.029(7) 0.043(7) 0.009(5) -0.015(5) -0.020(5)
C1 0.023(7) 0.046(9) 0.049(9) -0.007(7) -0.009(7) -0.009(7)
C2 0.052(9) 0.036(8) 0.039(8) -0.006(6) -0.010(7) -0.017(7)
C3 0.022(7) 0.052(10) 0.047(8) 0.001(7) 0.000(6) -0.019(7)
C4 0.030(7) 0.043(8) 0.034(8) 0.001(6) -0.014(6) -0.008(6)
C5 0.040(8) 0.018(7) 0.046(8) 0.001(6) -0.005(7) 0.001(6)
C6 0.038(8) 0.033(8) 0.046(8) 0.004(6) -0.013(6) -0.009(6)
C7 0.042(9) 0.035(9) 0.037(8) -0.003(6) 0.000(7) -0.010(8)
C8 0.051(9) 0.029(9) 0.036(8) -0.008(6) -0.009(7) -0.013(8)
C9 0.030(8) 0.045(9) 0.030(7) -0.001(6) -0.010(6) -0.006(7)
C10 0.034(8) 0.051(10) 0.031(7) 0.001(7) -0.011(6) -0.020(7)
C11 0.051(9) 0.044(10) 0.062(10) 0.001(8) -0.012(7) -0.017(8)
C12 0.074(11) 0.045(11) 0.073(11) 0.009(8) -0.005(9) -0.027(10)
C13 0.070(11) 0.044(11) 0.068(11) 0.028(9) -0.001(9) 0.000(8)
C14 0.046(10) 0.081(13) 0.054(10) 0.023(10) -0.019(7) -0.018(10)
C15 0.040(8) 0.032(9) 0.063(9) 0.005(7) -0.016(7) -0.020(7)
C16 0.044(9) 0.051(10) 0.040(8) 0.002(7) -0.008(7) -0.013(8)
C17 0.055(9) 0.062(11) 0.050(9) 0.004(8) -0.002(7) -0.018(9)
C18 0.042(9) 0.123(16) 0.052(10) 0.019(10) -0.002(7) -0.040(10)
C19 0.070(11) 0.054(11) 0.085(12) 0.012(10) -0.007(10) -0.041(10)
C20 0.070(12) 0.098(15) 0.099(13) 0.014(11) 0.017(10) -0.053(11)
C21 0.084(14) 0.094(16) 0.124(17) 0.027(13) 0.029(12) -0.039(13)
C22 0.071(13) 0.093(15) 0.135(17) 0.029(14) -0.030(12) -0.043(12)
C23 0.093(13) 0.053(12) 0.078(11) 0.026(9) -0.015(10) -0.035(10)
C24 0.051(10) 0.083(13) 0.064(11) 0.026(10) -0.013(8) -0.023(10)
C25 0.011(6) 0.031(8) 0.041(9) 0.012(7) -0.003(6) 0.005(6)
C26 0.044(8) 0.031(8) 0.027(8) 0.009(6) -0.018(6) -0.022(7)
C27 0.051(9) 0.036(9) 0.047(10) 0.009(7) -0.021(7) -0.023(7)
C28 0.036(8) 0.036(9) 0.052(10) 0.004(8) -0.002(7) -0.014(7)
C29 0.064(10) 0.071(11) 0.016(8) -0.012(7) 0.001(7) -0.028(8)
C30 0.121(15) 0.118(17) 0.020(9) -0.028(11) 0.006(10) -0.066(14)
C31 0.099(13) 0.058(11) 0.051(12) -0.020(9) 0.017(9) -0.045(10)
C32 0.075(11) 0.031(10) 0.078(13) -0.006(8) 0.010(9) -0.025(8)
C33 0.064(9) 0.039(9) 0.039(8) -0.009(8) 0.009(7) -0.026(8)
C34 0.032(8) 0.041(9) 0.023(7) -0.002(6) -0.009(6) -0.012(7)
C35 0.051(9) 0.029(9) 0.043(8) 0.003(7) -0.010(7) -0.009(8)
C36 0.055(11) 0.039(9) 0.067(10) -0.012(8) -0.012(9) -0.009(9)
C37 0.062(10) 0.055(12) 0.054(10) -0.024(8) 0.008(8) -0.011(10)
C38 0.038(9) 0.058(11) 0.051(9) -0.008(8) 0.008(7) -0.016(8)
C39 0.055(10) 0.040(8) 0.033(8) 0.004(7) -0.016(7) -0.017(8)
C40 0.058(9) 0.027(8) 0.032(8) 0.004(6) -0.012(6) -0.026(7)
C41 0.038(8) 0.039(8) 0.017(6) -0.005(5) -0.004(6) -0.013(6)
C42 0.029(7) 0.021(8) 0.041(8) -0.002(6) -0.003(6) -0.007(6)
C43 0.042(8) 0.032(8) 0.041(8) 0.010(6) -0.016(6) -0.013(6)
C44 0.053(9) 0.034(8) 0.019(7) 0.009(6) -0.009(6) -0.016(7)
C45 0.056(8) 0.034(8) 0.036(8) 0.006(6) -0.018(6) -0.025(7)
C46 0.042(8) 0.034(9) 0.028(7) 0.003(6) -0.006(7) -0.022(7)
C47 0.024(7) 0.027(8) 0.030(7) 0.001(6) -0.003(6) -0.004(6)
C48 0.038(8) 0.026(8) 0.038(8) 0.010(6) -0.014(7) -0.009(7)
C49 0.052(9) 0.050(10) 0.022(7) 0.013(7) -0.020(6) -0.029(8)
C50 0.062(10) 0.038(10) 0.060(9) 0.013(7) -0.040(7) -0.015(9)
C51 0.064(10) 0.038(10) 0.060(10) 0.015(7) -0.031(8) -0.002(8)
C52 0.062(11) 0.042(10) 0.069(10) 0.039(9) -0.010(9) 0.002(8)
C53 0.037(9) 0.048(11) 0.098(12) 0.048(10) -0.035(8) -0.011(9)
C54 0.065(10) 0.057(11) 0.070(10) 0.035(8) -0.051(9) -0.034(9)
C55 0.044(8) 0.025(8) 0.026(7) 0.001(6) -0.014(6) -0.005(7)
C56 0.023(7) 0.028(8) 0.047(8) -0.002(6) -0.001(6) -0.001(6)
C57 0.030(7) 0.044(9) 0.043(8) -0.002(6) 0.004(6) -0.019(7)
C58 0.050(9) 0.033(9) 0.049(9) 0.004(7) -0.007(7) -0.019(8)
C59 0.067(10) 0.056(11) 0.055(9) 0.003(7) 0.013(8) -0.039(8)
C60 0.086(12) 0.075(12) 0.062(10) -0.006(10) 0.015(9) -0.061(11)
C61 0.088(12) 0.057(12) 0.071(11) 0.014(9) -0.014(10) -0.049(11)
C62 0.097(13) 0.051(12) 0.079(12) -0.018(9) 0.028(10) -0.033(10)
C63 0.089(12) 0.050(11) 0.071(11) 0.013(9) 0.018(9) -0.035(10)
C64 0.053(8) 0.040(9) 0.011(7) 0.012(6) -0.015(6) -0.023(7)
C65 0.045(8) 0.012(7) 0.042(9) 0.004(6) -0.011(6) -0.010(6)
C66 0.059(8) 0.036(8) 0.006(7) 0.002(6) -0.006(6) -0.017(7)
C67 0.048(9) 0.053(10) 0.028(8) 0.007(8) -0.009(6) -0.020(8)
C68 0.097(12) 0.046(10) 0.035(9) -0.001(8) -0.010(8) -0.015(9)
C69 0.137(15) 0.059(12) 0.017(8) -0.013(8) -0.017(9) -0.018(11)
C70 0.099(13) 0.034(10) 0.063(12) -0.011(8) 0.005(10) -0.020(9)
C71 0.062(10) 0.067(12) 0.043(10) 0.017(8) -0.020(8) -0.013(9)
C72 0.043(8) 0.024(8) 0.040(8) -0.014(7) -0.008(7) 0.006(7)
C73 0.049(9) 0.024(8) 0.017(7) 0.004(6) -0.024(6) -0.018(7)
C74 0.047(9) 0.030(9) 0.053(9) 0.000(7) -0.007(7) -0.014(8)
C75 0.067(11) 0.008(8) 0.067(10) 0.009(7) -0.012(8) 0.008(8)
C76 0.062(12) 0.043(11) 0.052(10) 0.007(8) 0.005(8) 0.018(9)
C77 0.043(9) 0.071(12) 0.024(8) 0.006(7) -0.005(7) -0.002(9)
C78 0.029(8) 0.065(10) 0.029(7) 0.002(7) -0.014(6) -0.025(8)
C79 0.020(7) 0.035(8) 0.024(7) -0.007(6) -0.006(5) -0.011(6)
C80 0.045(9) 0.028(8) 0.025(7) -0.003(6) 0.002(6) -0.011(7)
C81 0.040(8) 0.053(9) 0.043(8) -0.013(7) 0.005(7) -0.025(8)
C82 0.071(11) 0.041(9) 0.052(9) 0.001(7) -0.008(8) -0.032(9)
C83 0.056(10) 0.061(10) 0.032(8) 0.003(7) -0.011(7) -0.032(8)
C84 0.043(8) 0.037(8) 0.029(7) -0.008(6) -0.002(6) -0.013(7)
C85 0.033(8) 0.041(8) 0.021(7) 0.005(6) -0.012(6) -0.020(6)
C86 0.037(8) 0.034(8) 0.035(8) 0.003(7) -0.010(7) -0.012(7)
C87 0.058(10) 0.042(9) 0.036(8) -0.009(7) -0.004(7) -0.025(8)
C88 0.031(8) 0.067(10) 0.044(9) 0.006(8) 0.003(6) -0.017(8)
C89 0.036(9) 0.048(9) 0.057(9) -0.009(8) -0.004(7) -0.016(7)
C90 0.043(9) 0.045(9) 0.042(8) -0.002(7) -0.006(7) -0.023(8)
C91 0.017(7) 0.033(8) 0.041(9) 0.006(6) 0.000(5) -0.004(6)
C92 0.030(7) 0.028(7) 0.035(8) 0.008(6) -0.009(6) -0.007(6)
C93 0.039(8) 0.045(9) 0.035(8) 0.012(7) -0.008(6) -0.014(7)
C94 0.044(8) 0.035(8) 0.040(9) -0.008(6) -0.004(6) -0.019(7)
C95 0.036(8) 0.032(8) 0.044(9) 0.010(7) -0.002(6) -0.017(6)
C96 0.039(8) 0.030(8) 0.047(8) 0.000(7) 0.003(6) -0.017(7)
C97 0.036(8) 0.033(8) 0.022(7) 0.004(6) 0.000(6) -0.018(7)
C98 0.038(8) 0.035(8) 0.027(8) -0.007(6) 0.000(6) -0.018(7)
C99 0.043(8) 0.046(9) 0.020(7) 0.016(7) -0.014(7) -0.018(7)
C100 0.039(9) 0.040(9) 0.037(9) 0.016(7) -0.018(7) -0.025(7)
C101 0.040(8) 0.037(8) 0.038(9) 0.007(7) -0.009(7) -0.002(7)
C102 0.035(8) 0.063(9) 0.022(7) 0.011(7) -0.009(7) -0.023(8)
C103 0.032(8) 0.028(7) 0.026(8) 0.001(5) 0.004(6) -0.012(6)
C104 0.032(8) 0.055(9) 0.042(9) 0.011(7) -0.006(7) -0.014(7)
C105 0.056(10) 0.054(9) 0.029(7) 0.011(7) -0.020(8) -0.033(8)
C106 0.022(8) 0.040(8) 0.067(11) 0.014(7) -0.011(7) -0.014(7)
C107 0.037(9) 0.051(9) 0.040(9) -0.006(7) 0.004(7) -0.004(7)
C108 0.042(9) 0.040(8) 0.028(7) -0.013(6) -0.006(7) -0.019(7)
C109 0.049(8) 0.039(8) 0.018(7) 0.001(6) -0.010(6) -0.035(7)
C110 0.048(8) 0.032(8) 0.016(6) -0.001(6) -0.005(6) -0.018(7)
C111 0.083(12) 0.050(10) 0.040(8) -0.009(8) 0.002(8) -0.046(9)
C112 0.082(12) 0.048(10) 0.030(8) 0.005(7) -0.004(8) -0.032(9)
C113 0.055(9) 0.036(8) 0.017(7) 0.001(6) -0.006(6) -0.012(7)
C114 0.053(9) 0.045(8) 0.015(7) 0.006(6) -0.013(6) -0.025(7)
C115 0.050(8) 0.038(8) 0.034(8) 0.005(6) -0.005(6) -0.022(7)
C116 0.030(7) 0.040(8) 0.034(8) -0.001(7) 0.003(6) -0.009(6)
C117 0.037(8) 0.046(9) 0.038(8) -0.016(8) -0.007(6) -0.020(7)
C118 0.033(8) 0.039(10) 0.092(14) -0.030(9) 0.007(8) -0.015(7)
C119 0.052(9) 0.052(10) 0.061(11) -0.002(8) -0.002(8) -0.028(8)
C120 0.053(9) 0.051(10) 0.037(8) 0.002(8) -0.013(6) -0.027(7)
C121 0.044(8) 0.023(7) 0.027(7) 0.007(6) -0.002(6) -0.013(6)
C122 0.038(8) 0.037(8) 0.028(7) 0.005(6) -0.005(6) -0.019(7)
C123 0.042(9) 0.028(8) 0.033(7) 0.014(6) -0.012(6) -0.019(7)
C124 0.044(9) 0.035(8) 0.029(8) 0.015(7) -0.003(6) 0.003(7)
C125 0.048(9) 0.035(8) 0.032(7) 0.015(6) -0.015(7) -0.014(8)
C126 0.027(8) 0.026(7) 0.027(7) 0.009(6) -0.007(6) -0.009(6)
C127 0.067(10) 0.062(11) 0.094(12) 0.019(9) -0.012(9) -0.032(9)
C128 0.104(14) 0.065(12) 0.127(15) -0.011(10) 0.023(11) -0.055(11)
C129 0.093(12) 0.109(14) 0.098(13) 0.054(11) -0.057(10) -0.073(11)
C130 0.17(2) 0.15(2) 0.110(18) 0.005(15) 0.026(17) -0.046(19)
C131 0.27(4) 0.40(5) 0.23(3) -0.22(3) 0.13(3) -0.27(4)
C132 0.39(5) 0.39(5) 0.090(18) -0.06(2) 0.06(2) -0.33(4)
C133 0.12(2) 0.14(2) 0.20(3) -0.07(2) -0.04(2) -0.020(17)
C134 0.11(2) 0.56(7) 0.14(2) -0.07(3) 0.020(19) -0.18(3)
C135 0.24(3) 0.51(6) 0.12(2) 0.12(3) -0.08(2) -0.29(4)
C136 0.30(5) 0.073(18) 0.20(3) 0.026(19) -0.14(3) -0.04(2)
C137 0.17(3) 0.10(2) 0.28(4) 0.01(2) 0.02(3) -0.07(2)
C138 0.17(3) 0.43(6) 0.047(15) -0.03(2) 0.019(17) -0.01(3)
C139 0.23(3) 0.17(3) 0.14(2) -0.03(2) -0.08(2) -0.09(2)
C140 0.14(2) 0.13(2) 0.21(3) -0.05(2) 0.05(2) -0.074(19)
C141 0.14(3) 0.49(7) 0.15(3) 0.14(4) -0.03(2) -0.15(4)
B1 0.042(9) 0.027(8) 0.027(8) 0.000(7) -0.008(7) -0.016(7)
B2 0.045(9) 0.038(9) 0.016(7) 0.002(6) -0.017(7) -0.030(8)

loop_
_atom_type_symbol
_atom_type_description
_atom_type_scat_dispersion_real
_atom_type_scat_dispersion_imag
_atom_type_scat_source
C C 0.0033 0.0016 'International Tables Vol C Tables 4.2.6.8 and 6.1.1.4'
H H 0.0000 0.0000 'International Tables Vol C Tables 4.2.6.8 and 6.1.1.4'
N N 0.0061 0.0033 'International Tables Vol C Tables 4.2.6.8 and 6.1.1.4'
O O 0.0106 0.0060 'International Tables Vol C Tables 4.2.6.8 and 6.1.1.4'
B B 0.0013 0.0007 'International Tables Vol C Tables 4.2.6.8 and 6.1.1.4'
Co Co 0.3494 0.9721 'International Tables Vol C Tables 4.2.6.8 and 6.1.1.4'
Cl Cl 0.1484 0.1585 'International Tables Vol C Tables 4.2.6.8 and 6.1.1.4'

loop_
_geom_angle_atom_site_label_1
_geom_angle_atom_site_label_2
_geom_angle_atom_site_label_3
_geom_angle
_geom_angle_site_symmetry_1
_geom_angle_site_symmetry_3
_geom_angle_publ_flag
O1 Co1 N2 115.4(4) . . ?
O1 Co1 N3 122.6(4) . . ?
N2 Co1 N3 96.6(4) . . ?
O1 Co1 N1 124.0(4) . . ?
N2 Co1 N1 94.5(4) . . ?
N3 Co1 N1 97.4(4) . . ?
O2 Co2 N4 125.6(3) . . ?
O2 Co2 N6 122.2(4) . . ?
N4 Co2 N6 98.7(4) . . ?
O2 Co2 N5 114.2(4) . . ?
N4 Co2 N5 93.6(4) . . ?
N6 Co2 N5 95.2(4) . . ?
C34 O1 Co1 126.0(7) . . ?
C73 O2 Co2 131.4(7) . . ?
C7 N1 C1 119.1(10) . . ?
C7 N1 Co1 128.2(8) . . ?
C1 N1 Co1 112.0(7) . . ?
C16 N2 C3 114.0(10) . . ?
C16 N2 Co1 132.5(9) . . ?
C3 N2 Co1 113.0(7) . . ?
C25 N3 C5 119.2(9) . . ?
C25 N3 Co1 129.7(8) . . ?
C5 N3 Co1 110.9(7) . . ?
C46 N4 C40 118.4(9) . . ?
C46 N4 Co2 129.3(8) . . ?
C40 N4 Co2 111.6(7) . . ?
C55 N5 C42 118.3(10) . . ?
C55 N5 Co2 128.7(8) . . ?
C42 N5 Co2 113.0(7) . . ?
C64 N6 C44 119.0(9) . . ?
C64 N6 Co2 130.4(8) . . ?
C44 N6 Co2 110.6(7) . . ?
N1 C1 C2 109.1(10) . . ?
N1 C1 C6 111.7(9) . . ?
C2 C1 C6 110.8(9) . . ?
C1 C2 C3 115.1(9) . . ?
N2 C3 C4 109.9(9) . . ?
N2 C3 C2 110.3(9) . . ?
C4 C3 C2 109.5(10) . . ?
C3 C4 C5 115.6(9) . . ?
N3 C5 C6 110.5(9) . . ?
N3 C5 C4 109.0(9) . . ?
C6 C5 C4 111.5(9) . . ?
C5 C6 C1 115.2(10) . . ?
N1 C7 C8 125.7(12) . . ?
C9 C8 C7 123.1(12) . . ?
C8 C9 C10 126.0(12) . . ?
C15 C10 C11 117.4(12) . . ?
C15 C10 C9 120.5(11) . . ?
C11 C10 C9 122.1(11) . . ?
C12 C11 C10 122.0(13) . . ?
C11 C12 C13 119.4(14) . . ?
C14 C13 C12 120.9(13) . . ?
C15 C14 C13 118.4(13) . . ?
C14 C15 C10 121.9(12) . . ?
N2 C16 C17 121.3(12) . . ?
C18 C17 C16 121.6(14) . . ?
C17 C18 C19 128.1(14) . . ?
C20 C19 C24 118.1(15) . . ?
C20 C19 C18 119.2(16) . . ?
C24 C19 C18 122.5(14) . . ?
C19 C20 C21 120.6(16) . . ?
C22 C21 C20 119.6(16) . . ?
C23 C22 C21 121.3(17) . . ?
C24 C23 C22 118.4(16) . . ?
C23 C24 C19 121.9(14) . . ?
N3 C25 C26 123.2(10) . . ?
C27 C26 C25 121.4(11) . . ?
C26 C27 C28 126.6(11) . . ?
C29 C28 C33 119.9(12) . . ?
C29 C28 C27 119.2(12) . . ?
C33 C28 C27 120.9(11) . . ?
C30 C29 C28 118.8(13) . . ?
C31 C30 C29 121.3(13) . . ?
C30 C31 C32 120.7(14) . . ?
C31 C32 C33 119.7(14) . . ?
C32 C33 C28 119.6(12) . . ?
O1 C34 C39 126.2(11) . . ?
O1 C34 C35 118.7(11) . . ?
C39 C34 C35 115.0(11) . . ?
C36 C35 C34 120.8(12) . . ?
C35 C36 C37 122.2(13) . . ?
C36 C37 C38 118.0(13) . . ?
C39 C38 C37 120.5(13) . . ?
C38 C39 C34 123.6(12) . . ?
N4 C40 C41 110.8(9) . . ?
N4 C40 C45 111.1(9) . . ?
C41 C40 C45 111.6(9) . . ?
C40 C41 C42 113.7(9) . . ?
N5 C42 C43 111.2(9) . . ?
N5 C42 C41 109.6(9) . . ?
C43 C42 C41 110.4(9) . . ?
C42 C43 C44 115.0(9) . . ?
N6 C44 C45 111.8(9) . . ?
N6 C44 C43 110.5(9) . . ?
C45 C44 C43 110.0(9) . . ?
C40 C45 C44 114.1(9) . . ?
N4 C46 C47 124.6(10) . . ?
C48 C47 C46 122.6(11) . . ?
C47 C48 C49 128.2(11) . . ?
C54 C49 C50 115.6(12) . . ?
C54 C49 C48 120.7(12) . . ?
C50 C49 C48 123.7(11) . . ?
C51 C50 C49 123.0(12) . . ?
C50 C51 C52 117.4(13) . . ?
C53 C52 C51 121.1(12) . . ?
C54 C53 C52 119.3(12) . . ?
C53 C54 C49 123.5(13) . . ?
N5 C55 C56 125.1(11) . . ?
C57 C56 C55 122.9(11) . . ?
C56 C57 C58 129.9(11) . . ?
C59 C58 C63 118.4(12) . . ?
C59 C58 C57 120.0(12) . . ?
C63 C58 C57 121.6(12) . . ?
C58 C59 C60 121.4(13) . . ?
C61 C60 C59 118.0(13) . . ?
C62 C61 C60 121.2(14) . . ?
C63 C62 C61 119.0(14) . . ?
C62 C63 C58 121.7(13) . . ?
N6 C64 C65 125.0(10) . . ?
C66 C65 C64 122.5(10) . . ?
C65 C66 C67 127.2(11) . . ?
C72 C67 C68 118.6(12) . . ?
C72 C67 C66 121.6(11) . . ?
C68 C67 C66 119.7(12) . . ?
C69 C68 C67 121.7(13) . . ?
C70 C69 C68 118.5(12) . . ?
C69 C70 C71 120.8(13) . . ?
C72 C71 C70 120.3(12) . . ?
C67 C72 C71 120.0(12) . . ?
O2 C73 C74 119.2(11) . . ?
O2 C73 C78 123.1(10) . . ?
C74 C73 C78 117.7(11) . . ?
C75 C74 C73 120.6(12) . . ?
C76 C75 C74 121.9(12) . . ?
C75 C76 C77 118.4(12) . . ?
C78 C77 C76 119.8(13) . . ?
C77 C78 C73 121.6(12) . . ?
C80 C79 C84 114.6(10) . . ?
C80 C79 B1 125.9(10) . . ?
C84 C79 B1 119.5(10) . . ?
C81 C80 C79 124.8(11) . . ?
C80 C81 C82 119.0(12) . . ?
C83 C82 C81 118.6(12) . . ?
C82 C83 C84 120.7(12) . . ?
C79 C84 C83 122.2(11) . . ?
C90 C85 C86 113.8(10) . . ?
C90 C85 B1 124.9(10) . . ?
C86 C85 B1 121.2(10) . . ?
C87 C86 C85 123.5(11) . . ?
C88 C87 C86 119.6(12) . . ?
C87 C88 C89 119.2(12) . . ?
C90 C89 C88 119.7(12) . . ?
C89 C90 C85 124.1(12) . . ?
C92 C91 C96 115.4(10) . . ?
C92 C91 B1 125.3(10) . . ?
C96 C91 B1 119.3(10) . . ?
C91 C92 C93 122.1(11) . . ?
C94 C93 C92 118.5(11) . . ?
C93 C94 C95 121.6(11) . . ?
C94 C95 C96 119.4(11) . . ?
C95 C96 C91 122.8(11) . . ?
C98 C97 C102 113.5(10) . . ?
C98 C97 B1 127.8(10) . . ?
C102 C97 B1 118.7(9) . . ?
C99 C98 C97 122.9(11) . . ?
C100 C99 C98 120.9(10) . . ?
C99 C100 C101 118.4(11) . . ?
C102 C101 C100 120.7(11) . . ?
C101 C102 C97 123.6(11) . . ?
C108 C103 C104 115.9(10) . . ?
C108 C103 B2 119.8(10) . . ?
C104 C103 B2 124.3(10) . . ?
C105 C104 C103 121.8(11) . . ?
C106 C105 C104 120.9(11) . . ?
C105 C106 C107 117.8(11) . . ?
C106 C107 C108 120.3(11) . . ?
C103 C108 C107 123.2(11) . . ?
C114 C109 C110 114.4(10) . . ?
C114 C109 B2 119.9(10) . . ?
C110 C109 B2 125.7(11) . . ?
C109 C110 C111 122.8(11) . . ?
C110 C111 C112 119.8(12) . . ?
C113 C112 C111 118.0(12) . . ?
C112 C113 C114 120.9(12) . . ?
C109 C114 C113 124.0(11) . . ?
C116 C115 C120 115.2(11) . . ?
C116 C115 B2 125.9(10) . . ?
C120 C115 B2 118.9(10) . . ?
C115 C116 C117 123.2(11) . . ?
C118 C117 C116 117.9(12) . . ?
C117 C118 C119 121.0(12) . . ?
C118 C119 C120 121.7(13) . . ?
C119 C120 C115 120.9(12) . . ?
C126 C121 C122 114.4(10) . . ?
C126 C121 B2 120.5(10) . . ?
C122 C121 B2 124.8(10) . . ?
C123 C122 C121 122.2(11) . . ?
C124 C123 C122 120.9(11) . . ?
C123 C124 C125 119.3(11) . . ?
C126 C125 C124 119.6(11) . . ?
C125 C126 C121 123.4(10) . . ?
Cl2 C127 Cl1 111.9(8) . . ?
Cl4 C128 Cl3 115.5(9) . . ?
Cl6 C129 Cl5 111.5(8) . . ?
C135 C130 C131 115.2(17) . . ?
C130 C131 C132 115.3(19) . . ?
C133 C132 C131 115.3(19) . . ?
C132 C133 C134 116.4(17) . . ?
C135 C134 C133 115.3(15) . . ?
C130 C135 C134 116.2(17) . . ?
C141 C136 C137 116.5(18) . . ?
C138 C137 C136 119.7(17) . . ?
C137 C138 C139 124.1(17) . . ?
C138 C139 C140 117.1(16) . . ?
C141 C140 C139 118.2(16) . . ?
C136 C141 C140 121.2(18) . . ?
C91 B1 C85 111.2(9) . . ?
C91 B1 C97 108.1(9) . . ?
C85 B1 C97 110.5(9) . . ?
C91 B1 C79 109.5(9) . . ?
C85 B1 C79 107.6(9) . . ?
C97 B1 C79 109.9(9) . . ?
C121 B2 C109 106.1(10) . . ?
C121 B2 C115 110.6(9) . . ?
C109 B2 C115 109.3(9) . . ?
C121 B2 C103 114.5(9) . . ?
C109 B2 C103 111.2(9) . . ?
C115 B2 C103 105.2(9) . . ?

loop_
_geom_bond_atom_site_label_1
_geom_bond_atom_site_label_2
_geom_bond_distance
_geom_bond_site_symmetry_2
_geom_bond_publ_flag
Co1 O1 1.888(8) . ?
Co1 N2 1.984(10) . ?
Co1 N3 2.012(9) . ?
Co1 N1 2.018(9) . ?
Co2 O2 1.853(7) . ?
Co2 N4 2.008(9) . ?
Co2 N6 2.010(9) . ?
Co2 N5 2.012(10) . ?
Cl1 C127 1.735(15) . ?
Cl2 C127 1.717(14) . ?
Cl3 C128 1.742(15) . ?
Cl4 C128 1.719(15) . ?
Cl5 C129 1.761(14) . ?
Cl6 C129 1.730(14) . ?
O1 C34 1.308(13) . ?
O2 C73 1.334(13) . ?
N1 C7 1.286(14) . ?
N1 C1 1.467(14) . ?
N2 C16 1.312(15) . ?
N2 C3 1.485(14) . ?
N3 C25 1.294(13) . ?
N3 C5 1.508(14) . ?
N4 C46 1.290(13) . ?
N4 C40 1.476(13) . ?
N5 C55 1.278(14) . ?
N5 C42 1.484(13) . ?
N6 C64 1.290(13) . ?
N6 C44 1.494(14) . ?
C1 C2 1.532(15) . ?
C1 C6 1.533(15) . ?
C2 C3 1.541(15) . ?
C3 C4 1.534(15) . ?
C4 C5 1.540(15) . ?
C5 C6 1.515(15) . ?
C7 C8 1.410(16) . ?
C8 C9 1.314(15) . ?
C9 C10 1.482(16) . ?
C10 C15 1.388(15) . ?
C10 C11 1.402(16) . ?
C11 C12 1.340(17) . ?
C12 C13 1.392(19) . ?
C13 C14 1.382(19) . ?
C14 C15 1.377(17) . ?
C16 C17 1.469(17) . ?
C17 C18 1.390(18) . ?
C18 C19 1.45(2) . ?
C19 C20 1.371(19) . ?
C19 C24 1.431(19) . ?
C20 C21 1.40(2) . ?
C21 C22 1.40(2) . ?
C22 C23 1.38(2) . ?
C23 C24 1.376(19) . ?
C25 C26 1.410(15) . ?
C26 C27 1.351(15) . ?
C27 C28 1.507(16) . ?
C28 C29 1.394(16) . ?
C28 C33 1.397(16) . ?
C29 C30 1.38(2) . ?
C30 C31 1.35(2) . ?
C31 C32 1.379(18) . ?
C32 C33 1.382(16) . ?
C34 C39 1.409(16) . ?
C34 C35 1.424(16) . ?
C35 C36 1.373(17) . ?
C36 C37 1.373(18) . ?
C37 C38 1.397(18) . ?
C38 C39 1.346(16) . ?
C40 C41 1.515(15) . ?
C40 C45 1.537(14) . ?
C41 C42 1.542(14) . ?
C42 C43 1.512(15) . ?
C43 C44 1.540(15) . ?
C44 C45 1.538(15) . ?
C46 C47 1.424(15) . ?
C47 C48 1.336(14) . ?
C48 C49 1.450(15) . ?
C49 C54 1.394(16) . ?
C49 C50 1.415(16) . ?
C50 C51 1.356(16) . ?
C51 C52 1.400(18) . ?
C52 C53 1.388(18) . ?
C53 C54 1.321(17) . ?
C55 C56 1.461(16) . ?
C56 C57 1.305(15) . ?
C57 C58 1.480(16) . ?
C58 C59 1.372(16) . ?
C58 C63 1.375(17) . ?
C59 C60 1.387(18) . ?
C60 C61 1.381(19) . ?
C61 C62 1.374(19) . ?
C62 C63 1.364(18) . ?
C64 C65 1.428(15) . ?
C65 C66 1.345(14) . ?
C66 C67 1.438(16) . ?
C67 C72 1.366(16) . ?
C67 C68 1.402(16) . ?
C68 C69 1.388(18) . ?
C69 C70 1.356(18) . ?
C70 C71 1.390(18) . ?
C71 C72 1.389(16) . ?
C73 C74 1.392(15) . ?
C73 C78 1.404(15) . ?
C74 C75 1.388(16) . ?
C75 C76 1.372(18) . ?
C76 C77 1.410(19) . ?
C77 C78 1.385(16) . ?
C79 C80 1.381(15) . ?
C79 C84 1.403(15) . ?
C79 B1 1.670(17) . ?
C80 C81 1.380(16) . ?
C81 C82 1.408(17) . ?
C82 C83 1.365(17) . ?
C83 C84 1.406(16) . ?
C85 C90 1.387(15) . ?
C85 C86 1.398(15) . ?
C85 B1 1.649(17) . ?
C86 C87 1.393(16) . ?
C87 C88 1.353(16) . ?
C88 C89 1.391(16) . ?
C89 C90 1.364(16) . ?
C91 C92 1.398(14) . ?
C91 C96 1.404(15) . ?
C91 B1 1.632(17) . ?
C92 C93 1.440(15) . ?
C93 C94 1.359(15) . ?
C94 C95 1.368(15) . ?
C95 C96 1.397(15) . ?
C97 C98 1.403(14) . ?
C97 C102 1.420(15) . ?
C97 B1 1.651(17) . ?
C98 C99 1.396(15) . ?
C99 C100 1.364(15) . ?
C100 C101 1.385(15) . ?
C101 C102 1.367(15) . ?
C103 C108 1.362(14) . ?
C103 C104 1.419(15) . ?
C103 B2 1.687(17) . ?
C104 C105 1.390(15) . ?
C105 C106 1.382(15) . ?
C106 C107 1.394(16) . ?
C107 C108 1.398(16) . ?
C109 C114 1.383(15) . ?
C109 C110 1.404(15) . ?
C109 B2 1.639(17) . ?
C110 C111 1.405(16) . ?
C111 C112 1.411(18) . ?
C112 C113 1.359(16) . ?
C113 C114 1.398(15) . ?
C115 C116 1.406(15) . ?
C115 C120 1.438(16) . ?
C115 B2 1.644(17) . ?
C116 C117 1.428(16) . ?
C117 C118 1.369(17) . ?
C118 C119 1.372(18) . ?
C119 C120 1.377(17) . ?
C121 C126 1.414(14) . ?
C121 C122 1.417(15) . ?
C121 B2 1.608(17) . ?
C122 C123 1.415(15) . ?
C123 C124 1.360(15) . ?
C124 C125 1.400(16) . ?
C125 C126 1.399(15) . ?
C130 C135 1.48(3) . ?
C130 C131 1.50(2) . ?
C131 C132 1.55(3) . ?
C132 C133 1.43(3) . ?
C133 C134 1.54(3) . ?
C134 C135 1.50(3) . ?
C136 C141 1.47(3) . ?
C136 C137 1.53(3) . ?
C137 C138 1.42(3) . ?
C138 C139 1.46(3) . ?
C139 C140 1.54(3) . ?
C140 C141 1.48(3) . ?

loop_
_geom_torsion_atom_site_label_1
_geom_torsion_atom_site_label_2
_geom_torsion_atom_site_label_3
_geom_torsion_atom_site_label_4
_geom_torsion
_geom_torsion_site_symmetry_1
_geom_torsion_site_symmetry_2
_geom_torsion_site_symmetry_3
_geom_torsion_site_symmetry_4
_geom_torsion_publ_flag
N2 Co1 O1 C34 -171.8(8) . . . . ?
N3 Co1 O1 C34 71.2(9) . . . . ?
N1 Co1 O1 C34 -56.7(9) . . . . ?
N4 Co2 O2 C73 -68.0(9) . . . . ?
N6 Co2 O2 C73 64.2(9) . . . . ?
N5 Co2 O2 C73 178.0(8) . . . . ?
O1 Co1 N1 C7 -5.5(11) . . . . ?
N2 Co1 N1 C7 119.3(10) . . . . ?
N3 Co1 N1 C7 -143.4(10) . . . . ?
O1 Co1 N1 C1 -176.4(7) . . . . ?
N2 Co1 N1 C1 -51.6(7) . . . . ?
N3 Co1 N1 C1 45.7(8) . . . . ?
O1 Co1 N2 C16 -7.9(11) . . . . ?
N3 Co1 N2 C16 123.0(10) . . . . ?
N1 Co1 N2 C16 -139.0(10) . . . . ?
O1 Co1 N2 C3 -179.4(6) . . . . ?
N3 Co1 N2 C3 -48.4(7) . . . . ?
N1 Co1 N2 C3 49.5(7) . . . . ?
O1 Co1 N3 C25 -11.2(11) . . . . ?
N2 Co1 N3 C25 -137.1(10) . . . . ?
N1 Co1 N3 C25 127.5(10) . . . . ?
O1 Co1 N3 C5 175.1(6) . . . . ?
N2 Co1 N3 C5 49.2(7) . . . . ?
N1 Co1 N3 C5 -46.2(7) . . . . ?
O2 Co2 N4 C46 -3.8(11) . . . . ?
N6 Co2 N4 C46 -144.5(9) . . . . ?
N5 Co2 N4 C46 119.6(9) . . . . ?
O2 Co2 N4 C40 -174.1(6) . . . . ?
N6 Co2 N4 C40 45.2(7) . . . . ?
N5 Co2 N4 C40 -50.7(7) . . . . ?
O2 Co2 N5 C55 0.9(10) . . . . ?
N4 Co2 N5 C55 -131.0(9) . . . . ?
N6 Co2 N5 C55 129.9(9) . . . . ?
O2 Co2 N5 C42 -177.5(6) . . . . ?
N4 Co2 N5 C42 50.6(7) . . . . ?
N6 Co2 N5 C42 -48.6(7) . . . . ?
O2 Co2 N6 C64 -6.1(11) . . . . ?
N4 Co2 N6 C64 136.3(10) . . . . ?
N5 Co2 N6 C64 -129.2(10) . . . . ?
O2 Co2 N6 C44 173.1(6) . . . . ?
N4 Co2 N6 C44 -44.4(7) . . . . ?
N5 Co2 N6 C44 50.1(7) . . . . ?
C7 N1 C1 C2 -107.7(11) . . . . ?
Co1 N1 C1 C2 64.1(10) . . . . ?
C7 N1 C1 C6 129.4(11) . . . . ?
Co1 N1 C1 C6 -58.7(10) . . . . ?
N1 C1 C2 C3 -71.6(12) . . . . ?
C6 C1 C2 C3 51.7(14) . . . . ?
C16 N2 C3 C4 -113.1(10) . . . . ?
Co1 N2 C3 C4 60.0(10) . . . . ?
C16 N2 C3 C2 126.0(10) . . . . ?
Co1 N2 C3 C2 -60.9(10) . . . . ?
C1 C2 C3 N2 69.5(13) . . . . ?
C1 C2 C3 C4 -51.5(13) . . . . ?
N2 C3 C4 C5 -71.3(12) . . . . ?
C2 C3 C4 C5 50.1(13) . . . . ?
C25 N3 C5 C6 -113.6(11) . . . . ?
Co1 N3 C5 C6 60.8(10) . . . . ?
C25 N3 C5 C4 123.5(11) . . . . ?
Co1 N3 C5 C4 -62.1(10) . . . . ?
C3 C4 C5 N3 73.0(12) . . . . ?
C3 C4 C5 C6 -49.3(13) . . . . ?
N3 C5 C6 C1 -72.7(12) . . . . ?
C4 C5 C6 C1 48.7(13) . . . . ?
N1 C1 C6 C5 71.9(12) . . . . ?
C2 C1 C6 C5 -50.0(13) . . . . ?
C1 N1 C7 C8 173.8(10) . . . . ?
Co1 N1 C7 C8 3.5(17) . . . . ?
N1 C7 C8 C9 -173.9(11) . . . . ?
C7 C8 C9 C10 174.8(10) . . . . ?
C8 C9 C10 C15 -162.4(12) . . . . ?
C8 C9 C10 C11 16.2(18) . . . . ?
C15 C10 C11 C12 1.6(19) . . . . ?
C9 C10 C11 C12 -177.0(12) . . . . ?
C10 C11 C12 C13 -2(2) . . . . ?
C11 C12 C13 C14 2(2) . . . . ?
C12 C13 C14 C15 -1(2) . . . . ?
C13 C14 C15 C10 0.5(19) . . . . ?
C11 C10 C15 C14 -0.7(18) . . . . ?
C9 C10 C15 C14 177.9(11) . . . . ?
C3 N2 C16 C17 172.0(10) . . . . ?
Co1 N2 C16 C17 0.6(17) . . . . ?
N2 C16 C17 C18 -169.6(12) . . . . ?
C16 C17 C18 C19 174.0(13) . . . . ?
C17 C18 C19 C20 169.9(14) . . . . ?
C17 C18 C19 C24 -15(2) . . . . ?
C24 C19 C20 C21 4(2) . . . . ?
C18 C19 C20 C21 179.3(15) . . . . ?
C19 C20 C21 C22 -4(3) . . . . ?
C20 C21 C22 C23 2(3) . . . . ?
C21 C22 C23 C24 0(2) . . . . ?
C22 C23 C24 C19 -1(2) . . . . ?
C20 C19 C24 C23 -1(2) . . . . ?
C18 C19 C24 C23 -176.8(13) . . . . ?
C5 N3 C25 C26 178.9(10) . . . . ?
Co1 N3 C25 C26 5.6(16) . . . . ?
N3 C25 C26 C27 -176.0(11) . . . . ?
C25 C26 C27 C28 177.1(10) . . . . ?
C26 C27 C28 C29 179.3(11) . . . . ?
C26 C27 C28 C33 -0.7(18) . . . . ?
C33 C28 C29 C30 1.3(18) . . . . ?
C27 C28 C29 C30 -178.7(12) . . . . ?
C28 C29 C30 C31 -1(2) . . . . ?
C29 C30 C31 C32 1(2) . . . . ?
C30 C31 C32 C33 -2(2) . . . . ?
C31 C32 C33 C28 1.9(19) . . . . ?
C29 C28 C33 C32 -1.7(18) . . . . ?
C27 C28 C33 C32 178.3(11) . . . . ?
Co1 O1 C34 C39 -7.3(15) . . . . ?
Co1 O1 C34 C35 171.1(7) . . . . ?
O1 C34 C35 C36 179.1(10) . . . . ?
C39 C34 C35 C36 -2.3(16) . . . . ?
C34 C35 C36 C37 2.2(19) . . . . ?
C35 C36 C37 C38 -1(2) . . . . ?
C36 C37 C38 C39 -0.3(19) . . . . ?
C37 C38 C39 C34 0.0(19) . . . . ?
O1 C34 C39 C38 179.7(11) . . . . ?
C35 C34 C39 C38 1.2(16) . . . . ?
C46 N4 C40 C41 -106.5(11) . . . . ?
Co2 N4 C40 C41 64.9(9) . . . . ?
C46 N4 C40 C45 128.8(10) . . . . ?
Co2 N4 C40 C45 -59.8(10) . . . . ?
N4 C40 C41 C42 -72.5(11) . . . . ?
C45 C40 C41 C42 52.0(12) . . . . ?
C55 N5 C42 C43 -118.8(10) . . . . ?
Co2 N5 C42 C43 59.8(10) . . . . ?
C55 N5 C42 C41 118.9(10) . . . . ?
Co2 N5 C42 C41 -62.5(9) . . . . ?
C40 C41 C42 N5 70.4(12) . . . . ?
C40 C41 C42 C43 -52.5(12) . . . . ?
N5 C42 C43 C44 -69.0(12) . . . . ?
C41 C42 C43 C44 52.8(12) . . . . ?
C64 N6 C44 C45 -121.4(11) . . . . ?
Co2 N6 C44 C45 59.2(10) . . . . ?
C64 N6 C44 C43 115.6(10) . . . . ?
Co2 N6 C44 C43 -63.7(9) . . . . ?
C42 C43 C44 N6 72.0(12) . . . . ?
C42 C43 C44 C45 -51.9(12) . . . . ?
N4 C40 C45 C44 72.9(12) . . . . ?
C41 C40 C45 C44 -51.4(13) . . . . ?
N6 C44 C45 C40 -73.0(12) . . . . ?
C43 C44 C45 C40 50.2(13) . . . . ?
C40 N4 C46 C47 178.5(9) . . . . ?
Co2 N4 C46 C47 8.9(16) . . . . ?
N4 C46 C47 C48 173.7(11) . . . . ?
C46 C47 C48 C49 -171.6(10) . . . . ?
C47 C48 C49 C54 168.4(12) . . . . ?
C47 C48 C49 C50 -11.4(19) . . . . ?
C54 C49 C50 C51 -2.1(19) . . . . ?
C48 C49 C50 C51 177.7(12) . . . . ?
C49 C50 C51 C52 1(2) . . . . ?
C50 C51 C52 C53 -2(2) . . . . ?
C51 C52 C53 C54 3(2) . . . . ?
C52 C53 C54 C49 -4(2) . . . . ?
C50 C49 C54 C53 3(2) . . . . ?
C48 C49 C54 C53 -176.5(12) . . . . ?
C42 N5 C55 C56 -178.2(9) . . . . ?
Co2 N5 C55 C56 3.4(16) . . . . ?
N5 C55 C56 C57 170.0(11) . . . . ?
C55 C56 C57 C58 -173.7(11) . . . . ?
C56 C57 C58 C59 165.5(13) . . . . ?
C56 C57 C58 C63 -14(2) . . . . ?
C63 C58 C59 C60 5(2) . . . . ?
C57 C58 C59 C60 -174.4(12) . . . . ?
C58 C59 C60 C61 -4(2) . . . . ?
C59 C60 C61 C62 2(2) . . . . ?
C60 C61 C62 C63 -1(2) . . . . ?
C61 C62 C63 C58 2(2) . . . . ?
C59 C58 C63 C62 -4(2) . . . . ?
C57 C58 C63 C62 175.4(13) . . . . ?
C44 N6 C64 C65 178.2(10) . . . . ?
Co2 N6 C64 C65 -2.6(17) . . . . ?
N6 C64 C65 C66 176.6(11) . . . . ?
C64 C65 C66 C67 178.4(11) . . . . ?
C65 C66 C67 C72 -20.7(19) . . . . ?
C65 C66 C67 C68 157.2(12) . . . . ?
C72 C67 C68 C69 0(2) . . . . ?
C66 C67 C68 C69 -177.9(13) . . . . ?
C67 C68 C69 C70 2(2) . . . . ?
C68 C69 C70 C71 -4(2) . . . . ?
C69 C70 C71 C72 4(2) . . . . ?
C68 C67 C72 C71 0.5(19) . . . . ?
C66 C67 C72 C71 178.4(12) . . . . ?
C70 C71 C72 C67 -3(2) . . . . ?
Co2 O2 C73 C74 -165.9(8) . . . . ?
Co2 O2 C73 C78 11.3(14) . . . . ?
O2 C73 C74 C75 -179.3(10) . . . . ?
C78 C73 C74 C75 3.4(16) . . . . ?
C73 C74 C75 C76 -1.9(19) . . . . ?
C74 C75 C76 C77 0(2) . . . . ?
C75 C76 C77 C78 0.2(19) . . . . ?
C76 C77 C78 C73 1.4(17) . . . . ?
O2 C73 C78 C77 179.6(10) . . . . ?
C74 C73 C78 C77 -3.2(15) . . . . ?
C84 C79 C80 C81 2.9(16) . . . . ?
B1 C79 C80 C81 -174.1(10) . . . . ?
C79 C80 C81 C82 -0.8(17) . . . . ?
C80 C81 C82 C83 -0.3(17) . . . . ?
C81 C82 C83 C84 -0.9(18) . . . . ?
C80 C79 C84 C83 -4.0(15) . . . . ?
B1 C79 C84 C83 173.2(10) . . . . ?
C82 C83 C84 C79 3.2(18) . . . . ?
C90 C85 C86 C87 1.5(16) . . . . ?
B1 C85 C86 C87 178.7(10) . . . . ?
C85 C86 C87 C88 -3.2(18) . . . . ?
C86 C87 C88 C89 3.6(18) . . . . ?
C87 C88 C89 C90 -2.7(19) . . . . ?
C88 C89 C90 C85 1.1(19) . . . . ?
C86 C85 C90 C89 -0.5(17) . . . . ?
B1 C85 C90 C89 -177.5(11) . . . . ?
C96 C91 C92 C93 -2.4(15) . . . . ?
B1 C91 C92 C93 179.6(10) . . . . ?
C91 C92 C93 C94 -1.0(16) . . . . ?
C92 C93 C94 C95 2.5(17) . . . . ?
C93 C94 C95 C96 -0.6(17) . . . . ?
C94 C95 C96 C91 -3.2(17) . . . . ?
C92 C91 C96 C95 4.5(16) . . . . ?
B1 C91 C96 C95 -177.4(10) . . . . ?
C102 C97 C98 C99 -1.2(15) . . . . ?
B1 C97 C98 C99 178.0(10) . . . . ?
C97 C98 C99 C100 0.6(17) . . . . ?
C98 C99 C100 C101 -0.7(17) . . . . ?
C99 C100 C101 C102 1.4(17) . . . . ?
C100 C101 C102 C97 -2.2(18) . . . . ?
C98 C97 C102 C101 2.0(16) . . . . ?
B1 C97 C102 C101 -177.3(10) . . . . ?
C108 C103 C104 C105 1.8(17) . . . . ?
B2 C103 C104 C105 -177.4(10) . . . . ?
C103 C104 C105 C106 -4.5(18) . . . . ?
C104 C105 C106 C107 4.9(17) . . . . ?
C105 C106 C107 C108 -2.7(18) . . . . ?
C104 C103 C108 C107 0.4(17) . . . . ?
B2 C103 C108 C107 179.6(11) . . . . ?
C106 C107 C108 C103 0.1(19) . . . . ?
C114 C109 C110 C111 -1.2(15) . . . . ?
B2 C109 C110 C111 179.1(10) . . . . ?
C109 C110 C111 C112 1.4(17) . . . . ?
C110 C111 C112 C113 0.0(17) . . . . ?
C111 C112 C113 C114 -1.5(17) . . . . ?
C110 C109 C114 C113 -0.3(16) . . . . ?
B2 C109 C114 C113 179.4(10) . . . . ?
C112 C113 C114 C109 1.7(17) . . . . ?
C120 C115 C116 C117 -1.3(16) . . . . ?
B2 C115 C116 C117 180.0(10) . . . . ?
C115 C116 C117 C118 1.4(17) . . . . ?
C116 C117 C118 C119 0.0(18) . . . . ?
C117 C118 C119 C120 -1.4(19) . . . . ?
C118 C119 C120 C115 1.5(19) . . . . ?
C116 C115 C120 C119 -0.2(17) . . . . ?
B2 C115 C120 C119 178.7(11) . . . . ?
C126 C121 C122 C123 -1.5(15) . . . . ?
B2 C121 C122 C123 172.8(10) . . . . ?
C121 C122 C123 C124 4.4(16) . . . . ?
C122 C123 C124 C125 -5.3(16) . . . . ?
C123 C124 C125 C126 3.6(16) . . . . ?
C124 C125 C126 C121 -0.9(16) . . . . ?
C122 C121 C126 C125 -0.2(15) . . . . ?
B2 C121 C126 C125 -174.8(9) . . . . ?
C135 C130 C131 C132 41(4) . . . . ?
C130 C131 C132 C133 -42(5) . . . . ?
C131 C132 C133 C134 41(4) . . . . ?
C132 C133 C134 C135 -40(4) . . . . ?
C131 C130 C135 C134 -40(4) . . . . ?
C133 C134 C135 C130 39(4) . . . . ?
C141 C136 C137 C138 -16(5) . . . . ?
C136 C137 C138 C139 6(6) . . . . ?
C137 C138 C139 C140 0(5) . . . . ?
C138 C139 C140 C141 5(4) . . . . ?
C137 C136 C141 C140 22(5) . . . . ?
C139 C140 C141 C136 -16(5) . . . . ?
C92 C91 B1 C85 -112.5(11) . . . . ?
C96 C91 B1 C85 69.6(13) . . . . ?
C92 C91 B1 C97 126.0(11) . . . . ?
C96 C91 B1 C97 -51.9(13) . . . . ?
C92 C91 B1 C79 6.3(15) . . . . ?
C96 C91 B1 C79 -171.6(9) . . . . ?
C90 C85 B1 C91 -14.5(15) . . . . ?
C86 C85 B1 C91 168.6(10) . . . . ?
C90 C85 B1 C97 105.5(12) . . . . ?
C86 C85 B1 C97 -71.3(13) . . . . ?
C90 C85 B1 C79 -134.4(11) . . . . ?
C86 C85 B1 C79 48.8(13) . . . . ?
C98 C97 B1 C91 137.6(11) . . . . ?
C102 C97 B1 C91 -43.2(13) . . . . ?
C98 C97 B1 C85 15.7(15) . . . . ?
C102 C97 B1 C85 -165.1(9) . . . . ?
C98 C97 B1 C79 -103.0(12) . . . . ?
C102 C97 B1 C79 76.2(12) . . . . ?
C80 C79 B1 C91 101.7(12) . . . . ?
C84 C79 B1 C91 -75.2(12) . . . . ?
C80 C79 B1 C85 -137.4(10) . . . . ?
C84 C79 B1 C85 45.8(13) . . . . ?
C80 C79 B1 C97 -16.9(14) . . . . ?
C84 C79 B1 C97 166.2(9) . . . . ?
C126 C121 B2 C109 63.7(12) . . . . ?
C122 C121 B2 C109 -110.3(11) . . . . ?
C126 C121 B2 C115 -177.9(9) . . . . ?
C122 C121 B2 C115 8.2(15) . . . . ?
C126 C121 B2 C103 -59.3(13) . . . . ?
C122 C121 B2 C103 126.7(11) . . . . ?
C114 C109 B2 C121 38.2(13) . . . . ?
C110 C109 B2 C121 -142.2(10) . . . . ?
C114 C109 B2 C115 -81.1(13) . . . . ?
C110 C109 B2 C115 98.5(12) . . . . ?
C114 C109 B2 C103 163.2(9) . . . . ?
C110 C109 B2 C103 -17.2(15) . . . . ?
C116 C115 B2 C121 -116.7(12) . . . . ?
C120 C115 B2 C121 64.6(13) . . . . ?
C116 C115 B2 C109 -0.2(16) . . . . ?
C120 C115 B2 C109 -179.0(10) . . . . ?
C116 C115 B2 C103 119.3(12) . . . . ?
C120 C115 B2 C103 -59.5(13) . . . . ?
C108 C103 B2 C121 -173.6(10) . . . . ?
C104 C103 B2 C121 5.6(15) . . . . ?
C108 C103 B2 C109 66.2(13) . . . . ?
C104 C103 B2 C109 -114.6(12) . . . . ?
C108 C103 B2 C115 -52.0(13) . . . . ?
C104 C103 B2 C115 127.2(11) . . . . ?
